data_4313279
loop_
_publ_author_name
'Nathan A. Eckert'
'Emily M. Bones'
'Rene J. Lachicotte'
'Patrick L. Holland'

_publ_section_title
;
 Nickel Complexes of a Bulky \b-Diketiminate Ligand
;
_journal_name_full 'Inorganic Chemistry'
_journal_page_first 1720
_journal_page_last 1725
_journal_paper_doi 10.1021/ic025986n
_journal_volume 42
_journal_year 2003
_chemical_formula_moiety 'C35 H59 N3 Ni Si2'
_chemical_formula_sum 'C35 H59 N3 Ni Si2'
_chemical_formula_weight 636.74
_chemical_name_common holne30
_chemical_name_systematic
; 
(2,4-bis(2,6-diisopropylphenyl)imido)pentyl bis(trimethylsilyl)amido nickel(ii)
;
_space_group_IT_number 14
_symmetry_cell_setting monoclinic
_symmetry_space_group_name_Hall '-P 2yn'
_symmetry_space_group_name_H-M 'P 1 21/n 1'
_atom_sites_solution_hydrogens geom
_atom_sites_solution_primary direct
_atom_sites_solution_secondary difmap
_audit_creation_method SHELXL-97
_cell_angle_alpha 90.00
_cell_angle_beta 90.7850(10)
_cell_angle_gamma 90.00
_cell_formula_units_Z 4
_cell_length_a 9.1530(5)
_cell_length_b 20.2569(10)
_cell_length_c 20.1970(10)
_cell_measurement_reflns_used 7102
_cell_measurement_temperature 193
_cell_measurement_theta_max 28.7
_cell_measurement_theta_min 2.8
_cell_volume 3744.4(3)
_computing_cell_refinement 'Bruker SMART'
_computing_data_collection 'Bruker SMART'
_computing_data_reduction 'Bruker SHELXTL'
_computing_molecular_graphics 'Bruker SHELXTL'
_computing_publication_material 'Bruker SHELXTL'
_computing_structure_refinement 'SHELXL-97 (Sheldrick, 1997)'
_computing_structure_solution 'SHELXS-97 (Sheldrick, 1990)'
_diffrn_ambient_temperature 293(2)
_diffrn_measured_fraction_theta_full 0.958
_diffrn_measured_fraction_theta_max 0.958
_diffrn_measurement_device_type 'CCD area detector'
_diffrn_measurement_method 'phi and omega scans'
_diffrn_radiation_monochromator graphite
_diffrn_radiation_source 'fine-focus sealed tube'
_diffrn_radiation_type MoK\a
_diffrn_radiation_wavelength 0.71073
_diffrn_reflns_av_R_equivalents 0.0254
_diffrn_reflns_av_sigmaI/netI 0.0387
_diffrn_reflns_limit_h_max 12
_diffrn_reflns_limit_h_min -11
_diffrn_reflns_limit_k_max 26
_diffrn_reflns_limit_k_min -13
_diffrn_reflns_limit_l_max 26
_diffrn_reflns_limit_l_min -26
_diffrn_reflns_number 23252
_diffrn_reflns_theta_full 28.27
_diffrn_reflns_theta_max 28.27
_diffrn_reflns_theta_min 1.42
_exptl_absorpt_coefficient_mu 0.608
_exptl_absorpt_correction_T_max 0.928
_exptl_absorpt_correction_T_min 0.861
_exptl_absorpt_correction_type empirical
_exptl_absorpt_process_details SADABS
_exptl_crystal_colour Green
_exptl_crystal_density_diffrn 1.130
_exptl_crystal_density_method 'not measured'
_exptl_crystal_description Prism
_exptl_crystal_F_000 1384
_exptl_crystal_size_max 0.22
_exptl_crystal_size_mid 0.24
_exptl_crystal_size_min 0.38
_refine_diff_density_max 0.462
_refine_diff_density_min -0.426
_refine_diff_density_rms 0.058
_refine_ls_extinction_method none
_refine_ls_goodness_of_fit_ref 1.135
_refine_ls_hydrogen_treatment mixed
_refine_ls_matrix_type full
_refine_ls_number_parameters 386
_refine_ls_number_reflns 8885
_refine_ls_number_restraints 0
_refine_ls_restrained_S_all 1.135
_refine_ls_R_factor_all 0.0871
_refine_ls_R_factor_gt 0.0643
_refine_ls_shift/su_max 0.369
_refine_ls_shift/su_mean 0.005
_refine_ls_structure_factor_coef Fsqd
_refine_ls_weighting_details 'calc w=1/[\s^2^(Fo^2^)+(0.0515P)^2^+3.3473P] where P=(Fo^2^+2Fc^2^)/3'
_refine_ls_weighting_scheme calc
_refine_ls_wR_factor_gt 0.1244
_refine_ls_wR_factor_ref 0.1329
_reflns_number_gt 7313
_reflns_number_total 8885
_reflns_threshold_expression >2sigma(I)
_cod_data_source_file ic025986nsi20021203_054243_3.cif
_cod_data_source_block LNiNTMS2
_cod_depositor_comments
;
The following automatic conversions were performed:

'_symmetry_cell_setting' value 'Monoclinic' changed to 'monoclinic'
according to the built-in table from CIF Core dictionary named
'cif_core.dic' version 2.4.1 from
2010-06-29.

'_exptl_absorpt_correction_type' value 'Empirical'
changed to 'empirical' according to the built-in table from CIF Core
dictionary named 'cif_core.dic' version 2.4.1 from 2010-06-29.

Automatic conversion script
Id: cif_fix_values 1646 2011-03-28 12:23:43Z adriana 
;
_cod_database_code 4313279

loop_
_symmetry_equiv_pos_as_xyz
'x, y, z'
'-x+1/2, y+1/2, -z+1/2'
'-x, -y, -z'
'x-1/2, -y-1/2, z-1/2'

loop_
_atom_site_label
_atom_site_type_symbol
_atom_site_fract_x
_atom_site_fract_y
_atom_site_fract_z
_atom_site_U_iso_or_equiv
_atom_site_adp_type
_atom_site_occupancy
_atom_site_symmetry_multiplicity
_atom_site_calc_flag
_atom_site_refinement_flags
_atom_site_disorder_assembly
_atom_site_disorder_group
Ni1 Ni 0.30264(3) 0.252337(16) 0.383151(15) 0.02076(9) Uani 1 1 d . . .
N11 N 0.4079(2) 0.18976(10) 0.43619(10) 0.0211(4) Uani 1 1 d . . .
N21 N 0.3974(2) 0.32953(10) 0.42263(10) 0.0213(4) Uani 1 1 d . . .
C11 C 0.6218(3) 0.14720(14) 0.49876(15) 0.0335(6) Uani 1 1 d . . .
H11A H 0.5582 0.1142 0.5166 0.050 Uiso 1 1 calc R . .
H11B H 0.6842 0.1642 0.5334 0.050 Uiso 1 1 calc R . .
H11C H 0.6804 0.1279 0.4648 0.050 Uiso 1 1 calc R . .
C21 C 0.5314(3) 0.20283(13) 0.46963(13) 0.0243(5) Uani 1 1 d . . .
C31 C 0.5803(3) 0.26672(13) 0.48119(13) 0.0270(6) Uani 1 1 d . . .
H31A H 0.6711 0.2706 0.5020 0.032 Uiso 1 1 calc R . .
C41 C 0.5094(3) 0.32618(12) 0.46531(13) 0.0243(5) Uani 1 1 d . . .
C51 C 0.5644(3) 0.38642(14) 0.50244(15) 0.0359(7) Uani 1 1 d . . .
H51A H 0.4945 0.4215 0.4980 0.054 Uiso 1 1 calc R . .
H51B H 0.6560 0.4002 0.4844 0.054 Uiso 1 1 calc R . .
H51C H 0.5777 0.3757 0.5484 0.054 Uiso 1 1 calc R . .
C12 C 0.3468(3) 0.12393(12) 0.44082(13) 0.0251(5) Uani 1 1 d . . .
C22 C 0.3854(3) 0.07486(14) 0.39518(14) 0.0330(6) Uani 1 1 d . . .
C32 C 0.3183(4) 0.01345(15) 0.40092(18) 0.0454(8) Uani 1 1 d . . .
H32A H 0.3415 -0.0197 0.3710 0.054 Uiso 1 1 calc R . .
C42 C 0.2192(4) 0.00042(15) 0.44937(19) 0.0490(9) Uani 1 1 d . . .
H42A H 0.1758 -0.0410 0.4519 0.059 Uiso 1 1 calc R . .
C52 C 0.1836(3) 0.04888(15) 0.49456(17) 0.0409(7) Uani 1 1 d . . .
H52A H 0.1170 0.0394 0.5276 0.049 Uiso 1 1 calc R . .
C62 C 0.2456(3) 0.11164(13) 0.49143(14) 0.0291(6) Uani 1 1 d . . .
C72 C 0.4955(4) 0.08625(16) 0.34122(15) 0.0429(8) Uani 1 1 d . . .
H72A H 0.5353 0.1309 0.3468 0.051 Uiso 1 1 calc R . .
C82 C 0.6234(5) 0.0372(2) 0.3454(2) 0.0654(11) Uani 1 1 d . . .
H82A H 0.6653 0.0380 0.3892 0.098 Uiso 1 1 calc R . .
H82B H 0.6963 0.0494 0.3139 0.098 Uiso 1 1 calc R . .
H82C H 0.5885 -0.0065 0.3356 0.098 Uiso 1 1 calc R . .
C92 C 0.4218(5) 0.0824(2) 0.27295(18) 0.0680(12) Uani 1 1 d . . .
H92A H 0.3401 0.1122 0.2713 0.102 Uiso 1 1 calc R . .
H92B H 0.3883 0.0382 0.2650 0.102 Uiso 1 1 calc R . .
H92C H 0.4906 0.0946 0.2396 0.102 Uiso 1 1 calc R . .
C102 C 0.2053(3) 0.16478(15) 0.54107(14) 0.0338(6) Uani 1 1 d . . .
H10A H 0.2155 0.2075 0.5189 0.041 Uiso 1 1 calc R . .
C112 C 0.0475(3) 0.15967(19) 0.56483(17) 0.0486(8) Uani 1 1 d . . .
H11D H -0.0171 0.1547 0.5273 0.073 Uiso 1 1 calc R . .
H11E H 0.0225 0.1990 0.5886 0.073 Uiso 1 1 calc R . .
H11F H 0.0383 0.1221 0.5934 0.073 Uiso 1 1 calc R . .
C122 C 0.3076(4) 0.1652(2) 0.60183(17) 0.0533(9) Uani 1 1 d . . .
H12A H 0.4055 0.1745 0.5882 0.080 Uiso 1 1 calc R . .
H12B H 0.3050 0.1228 0.6230 0.080 Uiso 1 1 calc R . .
H12C H 0.2764 0.1985 0.6323 0.080 Uiso 1 1 calc R . .
C13 C 0.3298(3) 0.39289(12) 0.41021(13) 0.0247(5) Uani 1 1 d . . .
C23 C 0.3978(3) 0.44118(13) 0.37073(14) 0.0300(6) Uani 1 1 d . . .
C33 C 0.3222(4) 0.49998(14) 0.35872(15) 0.0394(7) Uani 1 1 d . . .
H33A H 0.3655 0.5325 0.3331 0.047 Uiso 1 1 calc R . .
C43 C 0.1857(4) 0.51117(15) 0.38373(16) 0.0414(7) Uani 1 1 d . . .
H43A H 0.1372 0.5505 0.3745 0.050 Uiso 1 1 calc R . .
C53 C 0.1209(3) 0.46387(15) 0.42245(15) 0.0368(7) Uani 1 1 d . . .
H53A H 0.0285 0.4719 0.4393 0.044 Uiso 1 1 calc R . .
C63 C 0.1901(3) 0.40421(13) 0.43705(13) 0.0278(6) Uani 1 1 d . . .
C73 C 0.5514(3) 0.43422(14) 0.34250(15) 0.0366(7) Uani 1 1 d . . .
H73A H 0.5904 0.3910 0.3556 0.044 Uiso 1 1 calc R . .
C83 C 0.5522(4) 0.43851(17) 0.26673(17) 0.0510(9) Uani 1 1 d . . .
H83A H 0.4898 0.4049 0.2484 0.077 Uiso 1 1 calc R . .
H83B H 0.6499 0.4322 0.2513 0.077 Uiso 1 1 calc R . .
H83C H 0.5173 0.4811 0.2530 0.077 Uiso 1 1 calc R . .
C93 C 0.6551(4) 0.48797(17) 0.3699(2) 0.0536(9) Uani 1 1 d . . .
H93A H 0.6520 0.4881 0.4174 0.080 Uiso 1 1 calc R . .
H93B H 0.6249 0.5303 0.3533 0.080 Uiso 1 1 calc R . .
H93C H 0.7530 0.4790 0.3560 0.080 Uiso 1 1 calc R . .
C103 C 0.1202(3) 0.35414(14) 0.48310(14) 0.0319(6) Uani 1 1 d . . .
H10B H 0.1452 0.3101 0.4665 0.038 Uiso 1 1 calc R . .
C113 C -0.0464(3) 0.35822(17) 0.48492(18) 0.0452(8) Uani 1 1 d . . .
H11G H -0.0852 0.3571 0.4405 0.068 Uiso 1 1 calc R . .
H11H H -0.0748 0.3987 0.5059 0.068 Uiso 1 1 calc R . .
H11I H -0.0837 0.3215 0.5095 0.068 Uiso 1 1 calc R . .
C123 C 0.1825(4) 0.35941(18) 0.55354(16) 0.0463(8) Uani 1 1 d . . .
H12D H 0.2865 0.3534 0.5528 0.069 Uiso 1 1 calc R . .
H12E H 0.1395 0.3260 0.5808 0.069 Uiso 1 1 calc R . .
H12F H 0.1606 0.4022 0.5713 0.069 Uiso 1 1 calc R . .
N14 N 0.1981(2) 0.24586(11) 0.30306(10) 0.0263(5) Uani 1 1 d . . .
Si14 Si 0.28820(9) 0.26922(4) 0.23269(4) 0.03006(18) Uani 1 1 d . . .
C14 C 0.4902(3) 0.26598(15) 0.25004(15) 0.0370(7) Uani 1 1 d . . .
H14A H 0.5207 0.2208 0.2539 0.055 Uiso 1 1 calc R . .
H14B H 0.5118 0.2888 0.2907 0.055 Uiso 1 1 calc R . .
H14C H 0.5413 0.2867 0.2144 0.055 Uiso 1 1 calc R . .
C24 C 0.2536(4) 0.2140(2) 0.15936(15) 0.0542(10) Uani 1 1 d . . .
H24A H 0.2598 0.1687 0.1731 0.081 Uiso 1 1 calc R . .
H24B H 0.3255 0.2224 0.1262 0.081 Uiso 1 1 calc R . .
H24C H 0.1579 0.2226 0.1413 0.081 Uiso 1 1 calc R . .
C34 C 0.2289(4) 0.35323(17) 0.20446(18) 0.0505(9) Uani 1 1 d . . .
H34A H 0.2300 0.3830 0.2415 0.076 Uiso 1 1 calc R . .
H34B H 0.1318 0.3508 0.1861 0.076 Uiso 1 1 calc R . .
H34C H 0.2946 0.3690 0.1714 0.076 Uiso 1 1 calc R . .
Si24 Si 0.01285(9) 0.23162(5) 0.30697(4) 0.0371(2) Uani 1 1 d . . .
C44 C -0.0937(4) 0.3105(2) 0.2967(2) 0.0667(12) Uani 1 1 d . . .
H44A H -0.0936 0.3237 0.2510 0.100 Uiso 1 1 calc R . .
H44B H -0.0495 0.3445 0.3233 0.100 Uiso 1 1 calc R . .
H44C H -0.1925 0.3036 0.3105 0.100 Uiso 1 1 calc R . .
C54 C -0.0571(5) 0.1727(3) 0.2429(2) 0.0826(16) Uani 1 1 d . . .
H54A H -0.0059 0.1315 0.2470 0.124 Uiso 1 1 calc R . .
H54B H -0.0418 0.1908 0.1996 0.124 Uiso 1 1 calc R . .
H54C H -0.1597 0.1654 0.2492 0.124 Uiso 1 1 calc R . .
C64 C -0.0340(4) 0.19521(19) 0.38877(17) 0.0489(8) Uani 1 1 d . . .
H64A H 0.0145 0.1535 0.3939 0.073 Uiso 1 1 calc R . .
H64B H -0.1377 0.1889 0.3910 0.073 Uiso 1 1 calc R . .
H64C H -0.0027 0.2245 0.4235 0.073 Uiso 1 1 calc R . .

loop_
_atom_site_aniso_label
_atom_site_aniso_U_11
_atom_site_aniso_U_22
_atom_site_aniso_U_33
_atom_site_aniso_U_23
_atom_site_aniso_U_13
_atom_site_aniso_U_12
Ni1 0.02148(16) 0.02021(16) 0.02049(16) -0.00071(13) -0.00322(11) -0.00029(13)
N11 0.0243(11) 0.0179(10) 0.0212(10) -0.0015(8) -0.0010(8) 0.0001(8)
N21 0.0198(10) 0.0206(10) 0.0233(11) 0.0007(8) -0.0011(8) -0.0014(8)
C11 0.0289(15) 0.0334(15) 0.0380(16) 0.0048(12) -0.0080(12) 0.0032(12)
C21 0.0222(13) 0.0258(13) 0.0249(13) 0.0020(10) -0.0004(10) 0.0014(10)
C31 0.0182(12) 0.0331(15) 0.0296(13) 0.0007(11) -0.0053(10) -0.0016(10)
C41 0.0215(13) 0.0237(13) 0.0276(13) -0.0014(10) -0.0003(10) -0.0034(10)
C51 0.0327(15) 0.0312(15) 0.0434(17) -0.0072(13) -0.0104(13) -0.0039(12)
C12 0.0267(13) 0.0210(13) 0.0272(13) 0.0013(10) -0.0091(10) 0.0002(10)
C22 0.0383(16) 0.0255(14) 0.0348(15) -0.0025(12) -0.0088(12) 0.0036(12)
C32 0.053(2) 0.0254(15) 0.058(2) -0.0066(14) -0.0139(17) 0.0021(14)
C42 0.0462(19) 0.0213(15) 0.079(3) 0.0073(16) -0.0148(18) -0.0073(14)
C52 0.0317(16) 0.0327(16) 0.058(2) 0.0149(15) -0.0036(14) -0.0052(13)
C62 0.0261(14) 0.0261(13) 0.0351(15) 0.0075(11) -0.0049(11) -0.0004(11)
C72 0.060(2) 0.0311(16) 0.0371(17) -0.0040(13) 0.0028(15) 0.0100(15)
C82 0.074(3) 0.060(2) 0.063(3) -0.001(2) 0.018(2) 0.027(2)
C92 0.112(4) 0.054(2) 0.037(2) -0.0066(17) -0.009(2) 0.005(2)
C102 0.0307(15) 0.0358(16) 0.0351(16) 0.0057(12) 0.0050(12) -0.0025(12)
C112 0.0375(18) 0.066(2) 0.0422(19) 0.0026(16) 0.0099(14) -0.0007(16)
C122 0.046(2) 0.072(3) 0.0417(19) -0.0076(17) -0.0026(16) -0.0029(18)
C13 0.0270(13) 0.0210(13) 0.0259(13) -0.0040(10) -0.0057(10) 0.0001(10)
C23 0.0360(15) 0.0236(13) 0.0303(14) -0.0014(11) 0.0011(12) -0.0014(11)
C33 0.059(2) 0.0234(14) 0.0360(16) 0.0040(12) 0.0016(14) 0.0004(13)
C43 0.052(2) 0.0294(16) 0.0424(18) 0.0022(13) -0.0038(15) 0.0162(14)
C53 0.0349(16) 0.0358(16) 0.0397(17) -0.0076(13) -0.0013(13) 0.0104(13)
C63 0.0265(14) 0.0250(13) 0.0318(14) -0.0079(11) -0.0044(11) 0.0010(11)
C73 0.0378(17) 0.0266(14) 0.0457(18) 0.0005(13) 0.0089(13) -0.0080(12)
C83 0.059(2) 0.0445(19) 0.050(2) 0.0022(16) 0.0177(17) -0.0119(17)
C93 0.050(2) 0.043(2) 0.068(2) -0.0032(17) 0.0074(18) -0.0187(16)
C103 0.0264(14) 0.0295(14) 0.0399(16) -0.0087(12) 0.0051(12) -0.0026(11)
C113 0.0291(16) 0.051(2) 0.056(2) -0.0135(16) 0.0093(14) -0.0046(14)
C123 0.0441(19) 0.056(2) 0.0392(18) 0.0045(15) 0.0034(14) -0.0093(16)
N14 0.0264(11) 0.0292(11) 0.0233(10) 0.0007(9) -0.0038(8) -0.0025(10)
Si14 0.0331(4) 0.0340(4) 0.0230(4) 0.0036(3) -0.0039(3) -0.0013(3)
C14 0.0344(16) 0.0420(17) 0.0346(16) 0.0037(13) 0.0039(12) 0.0014(13)
C24 0.066(2) 0.072(3) 0.0246(16) -0.0053(16) -0.0019(15) -0.013(2)
C34 0.046(2) 0.047(2) 0.058(2) 0.0239(17) -0.0036(16) -0.0008(16)
Si24 0.0267(4) 0.0532(5) 0.0311(4) -0.0048(4) -0.0058(3) -0.0073(4)
C44 0.039(2) 0.097(3) 0.064(3) 0.015(2) -0.0028(18) 0.027(2)
C54 0.059(3) 0.122(4) 0.066(3) -0.037(3) 0.001(2) -0.045(3)
C64 0.0375(18) 0.061(2) 0.048(2) 0.0056(17) 0.0037(15) -0.0120(16)

loop_
_atom_type_symbol
_atom_type_description
_atom_type_scat_dispersion_real
_atom_type_scat_dispersion_imag
_atom_type_scat_source
C C 0.0033 0.0016 'International Tables Vol C Tables 4.2.6.8 and 6.1.1.4'
H H 0.0000 0.0000 'International Tables Vol C Tables 4.2.6.8 and 6.1.1.4'
N N 0.0061 0.0033 'International Tables Vol C Tables 4.2.6.8 and 6.1.1.4'
Si Si 0.0817 0.0704 'International Tables Vol C Tables 4.2.6.8 and 6.1.1.4'
Ni Ni 0.3393 1.1124 'International Tables Vol C Tables 4.2.6.8 and 6.1.1.4'

loop_
_geom_angle_atom_site_label_1
_geom_angle_atom_site_label_2
_geom_angle_atom_site_label_3
_geom_angle
_geom_angle_site_symmetry_1
_geom_angle_site_symmetry_3
_geom_angle_publ_flag
N14 Ni1 N11 133.25(9) . . ?
N14 Ni1 N21 128.86(9) . . ?
N11 Ni1 N21 94.86(9) . . ?
C21 N11 C12 118.3(2) . . ?
C21 N11 Ni1 124.65(17) . . ?
C12 N11 Ni1 117.03(15) . . ?
C41 N21 C13 118.8(2) . . ?
C41 N21 Ni1 123.84(17) . . ?
C13 N21 Ni1 116.97(15) . . ?
N11 C21 C31 122.6(2) . . ?
N11 C21 C11 120.3(2) . . ?
C31 C21 C11 117.1(2) . . ?
C21 C31 C41 127.9(2) . . ?
N21 C41 C31 122.8(2) . . ?
N21 C41 C51 121.8(2) . . ?
C31 C41 C51 115.4(2) . . ?
C22 C12 C62 121.6(2) . . ?
C22 C12 N11 120.6(2) . . ?
C62 C12 N11 117.8(2) . . ?
C32 C22 C12 117.6(3) . . ?
C32 C22 C72 119.7(3) . . ?
C12 C22 C72 122.8(3) . . ?
C42 C32 C22 121.9(3) . . ?
C32 C42 C52 120.0(3) . . ?
C42 C52 C62 121.2(3) . . ?
C52 C62 C12 117.7(3) . . ?
C52 C62 C102 120.9(3) . . ?
C12 C62 C102 121.4(2) . . ?
C22 C72 C92 110.6(3) . . ?
C22 C72 C82 112.1(3) . . ?
C92 C72 C82 110.1(3) . . ?
C62 C102 C122 112.4(3) . . ?
C62 C102 C112 113.4(3) . . ?
C122 C102 C112 108.5(3) . . ?
C63 C13 C23 120.8(2) . . ?
C63 C13 N21 117.7(2) . . ?
C23 C13 N21 121.5(2) . . ?
C33 C23 C13 117.9(3) . . ?
C33 C23 C73 118.0(3) . . ?
C13 C23 C73 124.1(2) . . ?
C43 C33 C23 121.9(3) . . ?
C33 C43 C53 119.7(3) . . ?
C43 C53 C63 121.7(3) . . ?
C53 C63 C13 118.1(3) . . ?
C53 C63 C103 120.8(3) . . ?
C13 C63 C103 121.1(2) . . ?
C83 C73 C23 112.5(3) . . ?
C83 C73 C93 107.9(3) . . ?
C23 C73 C93 111.4(3) . . ?
C63 C103 C123 111.5(2) . . ?
C63 C103 C113 114.0(3) . . ?
C123 C103 C113 109.5(3) . . ?
Si14 N14 Si24 124.56(13) . . ?
Si14 N14 Ni1 116.74(12) . . ?
Si24 N14 Ni1 117.61(12) . . ?
N14 Si14 C34 111.20(14) . . ?
N14 Si14 C24 114.21(14) . . ?
C34 Si14 C24 104.85(17) . . ?
N14 Si14 C14 108.54(12) . . ?
C34 Si14 C14 111.65(15) . . ?
C24 Si14 C14 106.31(16) . . ?
N14 Si24 C54 113.82(16) . . ?
N14 Si24 C64 110.19(13) . . ?
C54 Si24 C64 106.3(2) . . ?
N14 Si24 C44 111.20(16) . . ?
C54 Si24 C44 107.1(2) . . ?
C64 Si24 C44 107.97(18) . . ?

loop_
_geom_bond_atom_site_label_1
_geom_bond_atom_site_label_2
_geom_bond_distance
_geom_bond_site_symmetry_2
_geom_bond_publ_flag
Ni1 N14 1.873(2) . ?
Ni1 N11 1.911(2) . ?
Ni1 N21 1.953(2) . ?
N11 C21 1.335(3) . ?
N11 C12 1.449(3) . ?
N21 C41 1.332(3) . ?
N21 C13 1.445(3) . ?
C11 C21 1.513(4) . ?
C21 C31 1.388(4) . ?
C31 C41 1.403(4) . ?
C41 C51 1.515(4) . ?
C12 C22 1.404(4) . ?
C12 C62 1.411(4) . ?
C22 C32 1.393(4) . ?
C22 C72 1.512(4) . ?
C32 C42 1.369(5) . ?
C42 C52 1.382(5) . ?
C52 C62 1.394(4) . ?
C62 C102 1.520(4) . ?
C72 C92 1.529(5) . ?
C72 C82 1.537(5) . ?
C102 C122 1.533(4) . ?
C102 C112 1.532(4) . ?
C13 C63 1.414(4) . ?
C13 C23 1.412(4) . ?
C23 C33 1.397(4) . ?
C23 C73 1.531(4) . ?
C33 C43 1.373(5) . ?
C43 C53 1.376(4) . ?
C53 C63 1.394(4) . ?
C63 C103 1.523(4) . ?
C73 C83 1.533(4) . ?
C73 C93 1.542(4) . ?
C103 C123 1.529(4) . ?
C103 C113 1.528(4) . ?
N14 Si14 1.719(2) . ?
N14 Si24 1.723(2) . ?
Si14 C34 1.873(3) . ?
Si14 C24 1.880(3) . ?
Si14 C14 1.878(3) . ?
Si24 C54 1.868(4) . ?
Si24 C64 1.865(3) . ?
Si24 C44 1.883(4) . ?
